data_2217198
loop_
_publ_author_name
'Wang, Aichen'
'Wang, Qibao'
'Li, Xiaoyan'

_publ_section_title
;
 (2,5-Diphenylpent-4-yn-1-en-3-ylidene)triphenylphosphorane
;
_journal_coeditor_code LW2053
_journal_issue 1
_journal_name_full 'Acta Crystallographica Section E'
_journal_page_first o68
_journal_page_last o68
_journal_paper_doi 10.1107/S1600536807062034
_journal_volume 64
_journal_year 2008
_chemical_formula_iupac 'C35 H27 P'
_chemical_formula_moiety 'C35 H27 P'
_chemical_formula_sum 'C35 H27 P'
_chemical_formula_weight 478.54
_chemical_name_systematic
;
(2,5-Diphenylpent-4-yn-1-en-3-ylidene)triphenylphosphorane
;
_space_group_IT_number 2
_symmetry_cell_setting triclinic
_symmetry_space_group_name_Hall '-P 1'
_symmetry_space_group_name_H-M 'P -1'
_atom_sites_solution_hydrogens geom
_atom_sites_solution_primary direct
_atom_sites_solution_secondary difmap
_audit_creation_method SHELXL-97
_cell_angle_alpha 116.00(3)
_cell_angle_beta 97.24(3)
_cell_angle_gamma 108.47(3)
_cell_formula_units_Z 2
_cell_length_a 11.439(2)
_cell_length_b 11.609(2)
_cell_length_c 11.913(2)
_cell_measurement_reflns_used 5612
_cell_measurement_temperature 383(2)
_cell_measurement_theta_max 23.23
_cell_measurement_theta_min 2.21
_cell_volume 1281.9(7)
_computing_cell_refinement 'SAINT (Bruker, 2001)'
_computing_data_collection 'SMART (Bruker, 2001)'
_computing_data_reduction 'SAINT (Bruker, 2001) and SHELXTL (Sheldrick, 2001)'
_computing_molecular_graphics 'SHELXTL (Sheldrick, 2001)'
_computing_publication_material 'SHELXTL (Sheldrick, 2001)'
_computing_structure_refinement 'SHELXL97 (Sheldrick, 1997)'
_computing_structure_solution 'SHELXS97 (Sheldrick, 1997)'
_diffrn_ambient_temperature 383(2)
_diffrn_measured_fraction_theta_full 1.97
_diffrn_measured_fraction_theta_max 1.97
_diffrn_measurement_device_type 'Bruker SMART'
_diffrn_measurement_method '\w scans'
_diffrn_radiation_monochromator graphite
_diffrn_radiation_source 'fine-focus sealed tube'
_diffrn_radiation_type MoK\a
_diffrn_radiation_wavelength 0.71073
_diffrn_reflns_av_R_equivalents 0.0432
_diffrn_reflns_av_sigmaI/netI 0.0451
_diffrn_reflns_limit_h_max 14
_diffrn_reflns_limit_h_min -14
_diffrn_reflns_limit_k_max 14
_diffrn_reflns_limit_k_min -13
_diffrn_reflns_limit_l_max 14
_diffrn_reflns_limit_l_min -14
_diffrn_reflns_number 9166
_diffrn_reflns_theta_full 26.00
_diffrn_reflns_theta_max 26.00
_diffrn_reflns_theta_min 1.97
_diffrn_standards_decay_% 0.015
_exptl_absorpt_coefficient_mu 0.129
_exptl_absorpt_correction_T_max 0.9721
_exptl_absorpt_correction_T_min 0.9659
_exptl_absorpt_correction_type multi-scan
_exptl_absorpt_process_details '(SADABS; Sheldrick, 2004)'
_exptl_crystal_colour 'Purple red'
_exptl_crystal_density_diffrn 1.240
_exptl_crystal_density_method 'not measured'
_exptl_crystal_description cubic
_exptl_crystal_F_000 504
_exptl_crystal_size_max 0.27
_exptl_crystal_size_mid 0.25
_exptl_crystal_size_min 0.22
_refine_diff_density_max 0.566
_refine_diff_density_min -0.293
_refine_ls_extinction_method none
_refine_ls_goodness_of_fit_ref 1.063
_refine_ls_hydrogen_treatment mixed
_refine_ls_matrix_type full
_refine_ls_number_parameters 433
_refine_ls_number_reflns 4661
_refine_ls_number_restraints 0
_refine_ls_restrained_S_all 1.063
_refine_ls_R_factor_all 0.0483
_refine_ls_R_factor_gt 0.0423
_refine_ls_shift/su_max 0.002
_refine_ls_shift/su_mean 0.000
_refine_ls_structure_factor_coef Fsqd
_refine_ls_weighting_details 'calc w=1/[\s^2^(Fo^2^)+(0.1000P)^2^+0.0000P] where P=(Fo^2^+2Fc^2^)/3'
_refine_ls_weighting_scheme calc
_refine_ls_wR_factor_gt 0.1234
_refine_ls_wR_factor_ref 0.1329
_reflns_number_gt 4077
_reflns_number_total 4661
_reflns_threshold_expression >2sigma(I)
_cod_data_source_file lw2053.cif
_cod_data_source_block I
_cod_original_cell_volume 1281.9(4)
_cod_database_code 2217198
_cod_database_fobs_code 2217198

loop_
_symmetry_equiv_pos_as_xyz
'x, y, z'
'-x, -y, -z'

loop_
_atom_site_type_symbol
_atom_site_label
_atom_site_fract_x
_atom_site_fract_y
_atom_site_fract_z
_atom_site_U_iso_or_equiv
_atom_site_adp_type
_atom_site_calc_flag
_atom_site_occupancy
P P1 0.68533(3) 0.36252(4) 0.11133(3) 0.01164(15) Uani d 1
C C1 0.56521(14) 0.24722(17) -0.05062(14) 0.0144(3) Uani d 1
C C2 0.47129(15) 0.11909(18) -0.07668(15) 0.0164(3) Uani d 1
C C3 0.38692(16) 0.02065(19) -0.20295(16) 0.0187(4) Uani d 1
C C4 0.39421(15) 0.04989(18) -0.30372(15) 0.0193(4) Uani d 1
C C5 0.48380(16) 0.1796(2) -0.27692(16) 0.0206(4) Uani d 1
C C6 0.56947(15) 0.27875(19) -0.15066(15) 0.0168(3) Uani d 1
C C7 0.76840(14) 0.52987(17) 0.12146(14) 0.0147(3) Uani d 1
C C8 0.74427(15) 0.64557(19) 0.19848(16) 0.0188(4) Uani d 1
C C9 0.80051(17) 0.7702(2) 0.19820(18) 0.0242(4) Uani d 1
C C10 0.88218(17) 0.7816(2) 0.12299(18) 0.0243(4) Uani d 1
C C11 0.90960(16) 0.6678(2) 0.04955(16) 0.0223(4) Uani d 1
C C12 0.85367(15) 0.54293(18) 0.04849(15) 0.0163(3) Uani d 1
C C13 0.80689(14) 0.29439(18) 0.11596(14) 0.0142(3) Uani d 1
C C14 0.92794(15) 0.38344(19) 0.21428(15) 0.0163(3) Uani d 1
C C15 1.01613(16) 0.3280(2) 0.22863(16) 0.0197(4) Uani d 1
C C16 0.98606(16) 0.1863(2) 0.14545(17) 0.0222(4) Uani d 1
C C17 0.86805(17) 0.0994(2) 0.04615(17) 0.0224(4) Uani d 1
C C18 0.77842(16) 0.15322(18) 0.03089(16) 0.0191(4) Uani d 1
C C19 0.61694(14) 0.36449(17) 0.23325(14) 0.0135(3) Uani d 1
C C20 0.68991(14) 0.36051(16) 0.33433(14) 0.0132(3) Uani d 1
C C21 0.75197(14) 0.35583(17) 0.42069(14) 0.0156(3) Uani d 1
C C22 0.80550(14) 0.30986(17) 0.49926(14) 0.0153(3) Uani d 1
C C23 0.90307(15) 0.26281(19) 0.47269(16) 0.0199(4) Uani d 1
C C24 0.94525(16) 0.2043(2) 0.53938(17) 0.0232(4) Uani d 1
C C25 0.89336(17) 0.1928(2) 0.63495(16) 0.0233(4) Uani d 1
C C26 0.80095(17) 0.24431(19) 0.66597(16) 0.0211(4) Uani d 1
C C27 0.75698(15) 0.30231(18) 0.59963(15) 0.0182(3) Uani d 1
C C28 0.48816(14) 0.36477(17) 0.22947(14) 0.0142(3) Uani d 1
C C29 0.42860(16) 0.4080(2) 0.16165(16) 0.0205(4) Uani d 1
C C30 0.41673(14) 0.30236(17) 0.30066(14) 0.0143(3) Uani d 1
C C31 0.34931(15) 0.36725(18) 0.37822(15) 0.0167(3) Uani d 1
C C32 0.27977(15) 0.30599(19) 0.44037(16) 0.0199(4) Uani d 1
C C33 0.27776(17) 0.1813(2) 0.42805(17) 0.0234(4) Uani d 1
C C34 0.34548(17) 0.1160(2) 0.35238(18) 0.0233(4) Uani d 1
C C35 0.41519(15) 0.17774(18) 0.29087(15) 0.0185(3) Uani d 1
H H21 0.3514(19) 0.457(2) 0.3947(19) 0.024(5) Uiso d 1
H H5 0.630(2) 0.366(2) -0.1330(17) 0.017(4) Uiso d 1
H H1 0.4642(19) 0.099(2) -0.0043(18) 0.021(5) Uiso d 1
H H14 0.844(2) 0.003(3) -0.013(2) 0.042(6) Uiso d 1
H H2 0.328(2) -0.064(2) -0.2167(19) 0.025(5) Uiso d 1
H H6 0.691(2) 0.639(2) 0.2514(19) 0.023(5) Uiso d 1
H H23 0.229(2) 0.134(2) 0.4727(19) 0.027(5) Uiso d 1
H H11 0.9484(19) 0.480(2) 0.2726(19) 0.021(5) Uiso d 1
H H3 0.338(2) -0.017(2) -0.390(2) 0.023(5) Uiso d 1
H H10 0.871(2) 0.462(3) -0.004(2) 0.030(5) Uiso d 1
H H16 0.9390(19) 0.268(2) 0.4059(19) 0.021(5) Uiso d 1
H H24 0.348(2) 0.034(3) 0.343(2) 0.032(6) Uiso d 1
H H19 0.768(2) 0.240(2) 0.735(2) 0.028(5) Uiso d 1
H H27 0.475(2) 0.451(2) 0.1141(19) 0.025(5) Uiso d 1
H H4 0.487(2) 0.202(2) -0.345(2) 0.028(5) Uiso d 1
H H15 0.698(2) 0.092(2) -0.0382(19) 0.021(5) Uiso d 1
H H18 0.921(2) 0.153(2) 0.682(2) 0.029(5) Uiso d 1
H H13 1.050(2) 0.147(2) 0.1566(19) 0.027(5) Uiso d 1
H H12 1.095(2) 0.388(2) 0.295(2) 0.025(5) Uiso d 1
H H22 0.234(2) 0.355(2) 0.496(2) 0.028(5) Uiso d 1
H H25 0.461(2) 0.133(3) 0.238(2) 0.034(6) Uiso d 1
H H7 0.787(2) 0.853(3) 0.255(2) 0.042(6) Uiso d 1
H H20 0.693(2) 0.338(2) 0.621(2) 0.031(5) Uiso d 1
H H17 1.009(2) 0.167(2) 0.513(2) 0.032(6) Uiso d 1
H H8 0.924(2) 0.870(3) 0.125(2) 0.032(6) Uiso d 1
H H9 0.966(2) 0.670(3) 0.001(2) 0.033(6) Uiso d 1
H H26 0.339(2) 0.390(2) 0.1535(18) 0.022(5) Uiso d 1

loop_
_atom_site_aniso_label
_atom_site_aniso_U_11
_atom_site_aniso_U_22
_atom_site_aniso_U_33
_atom_site_aniso_U_12
_atom_site_aniso_U_13
_atom_site_aniso_U_23
P1 0.0118(2) 0.0110(3) 0.0152(2) 0.00594(17) 0.00547(16) 0.00793(17)
C1 0.0143(7) 0.0151(9) 0.0155(7) 0.0084(6) 0.0046(6) 0.0077(6)
C2 0.0179(7) 0.0137(9) 0.0211(8) 0.0078(6) 0.0067(6) 0.0106(6)
C3 0.0175(7) 0.0137(9) 0.0246(8) 0.0072(7) 0.0055(6) 0.0092(7)
C4 0.0178(8) 0.0172(9) 0.0186(8) 0.0085(7) 0.0038(6) 0.0054(7)
C5 0.0194(8) 0.0279(11) 0.0186(8) 0.0114(7) 0.0076(6) 0.0136(7)
C6 0.0149(7) 0.0145(9) 0.0229(8) 0.0053(7) 0.0066(6) 0.0115(7)
C7 0.0128(7) 0.0152(9) 0.0180(7) 0.0061(6) 0.0030(6) 0.0101(6)
C8 0.0160(7) 0.0181(10) 0.0266(8) 0.0090(7) 0.0082(7) 0.0131(7)
C9 0.0214(8) 0.0144(10) 0.0413(10) 0.0104(7) 0.0079(7) 0.0161(8)
C10 0.0196(8) 0.0217(11) 0.0393(10) 0.0057(7) 0.0050(7) 0.0248(8)
C11 0.0189(8) 0.0272(11) 0.0235(8) 0.0068(7) 0.0059(7) 0.0173(7)
C12 0.0159(7) 0.0156(9) 0.0182(7) 0.0049(6) 0.0052(6) 0.0105(6)
C13 0.0157(7) 0.0175(9) 0.0184(7) 0.0108(7) 0.0101(6) 0.0125(6)
C14 0.0171(7) 0.0167(9) 0.0202(7) 0.0086(7) 0.0095(6) 0.0113(7)
C15 0.0170(8) 0.0278(10) 0.0238(8) 0.0128(7) 0.0096(7) 0.0175(7)
C16 0.0237(8) 0.0287(11) 0.0337(9) 0.0196(8) 0.0181(7) 0.0231(8)
C17 0.0291(9) 0.0138(10) 0.0349(9) 0.0138(7) 0.0185(7) 0.0153(7)
C18 0.0179(8) 0.0154(9) 0.0238(8) 0.0075(7) 0.0086(7) 0.0089(7)
C19 0.0144(7) 0.0145(9) 0.0164(7) 0.0076(6) 0.0072(6) 0.0100(6)
C20 0.0139(7) 0.0100(8) 0.0165(7) 0.0055(6) 0.0075(6) 0.0064(6)
C21 0.0157(7) 0.0170(9) 0.0169(7) 0.0083(6) 0.0076(6) 0.0092(6)
C22 0.0144(7) 0.0110(8) 0.0164(7) 0.0031(6) 0.0014(6) 0.0061(6)
C23 0.0180(8) 0.0241(10) 0.0217(8) 0.0095(7) 0.0077(6) 0.0140(7)
C24 0.0187(8) 0.0281(11) 0.0282(9) 0.0135(8) 0.0066(7) 0.0162(7)
C25 0.0245(8) 0.0242(11) 0.0233(8) 0.0100(8) 0.0018(7) 0.0152(7)
C26 0.0253(8) 0.0200(10) 0.0176(8) 0.0069(7) 0.0070(6) 0.0110(7)
C27 0.0186(7) 0.0171(9) 0.0195(7) 0.0082(7) 0.0078(6) 0.0087(6)
C28 0.0147(7) 0.0127(8) 0.0172(7) 0.0077(6) 0.0062(6) 0.0074(6)
C29 0.0180(8) 0.0257(10) 0.0266(8) 0.0133(7) 0.0099(6) 0.0165(7)
C30 0.0108(7) 0.0135(8) 0.0167(7) 0.0054(6) 0.0034(6) 0.0063(6)
C31 0.0157(7) 0.0153(9) 0.0205(7) 0.0088(7) 0.0061(6) 0.0086(6)
C32 0.0185(8) 0.0191(9) 0.0244(8) 0.0095(7) 0.0109(7) 0.0107(7)
C33 0.0237(8) 0.0243(10) 0.0286(9) 0.0098(7) 0.0144(7) 0.0171(7)
C34 0.0268(9) 0.0169(10) 0.0340(9) 0.0115(8) 0.0148(7) 0.0161(8)
C35 0.0193(8) 0.0151(9) 0.0224(8) 0.0092(7) 0.0091(6) 0.0086(6)

loop_
_atom_type_symbol
_atom_type_description
_atom_type_scat_dispersion_real
_atom_type_scat_dispersion_imag
_atom_type_scat_source
C C 0.0033 0.0016 'International Tables Vol C Tables 4.2.6.8 and 6.1.1.4'
H H 0.0000 0.0000 'International Tables Vol C Tables 4.2.6.8 and 6.1.1.4'
P P 0.1023 0.0942 'International Tables Vol C Tables 4.2.6.8 and 6.1.1.4'

loop_
_geom_angle_atom_site_label_1
_geom_angle_atom_site_label_2
_geom_angle_atom_site_label_3
_geom_angle
_geom_angle_publ_flag
C19 P1 C13 108.20(7) y
C19 P1 C7 117.53(8) y
C13 P1 C7 105.18(7) y
C19 P1 C1 111.39(7) y
C13 P1 C1 107.73(7) y
C7 P1 C1 106.29(8) y
C6 C1 C2 119.66(15) ?
C6 C1 P1 121.88(13) ?
C2 C1 P1 118.32(12) ?
C3 C2 C1 120.33(15) ?
C3 C2 H1 119.9(12) ?
C1 C2 H1 119.8(12) ?
C4 C3 C2 119.99(17) ?
C4 C3 H2 122.2(12) ?
C2 C3 H2 117.8(12) ?
C3 C4 C5 119.77(16) ?
C3 C4 H3 120.6(13) ?
C5 C4 H3 119.6(13) ?
C4 C5 C6 120.66(16) ?
C4 C5 H4 120.6(13) ?
C6 C5 H4 118.8(13) ?
C1 C6 C5 119.49(16) ?
C1 C6 H5 120.1(11) ?
C5 C6 H5 120.4(11) ?
C8 C7 C12 119.35(16) ?
C8 C7 P1 120.06(12) ?
C12 C7 P1 120.55(13) ?
C9 C8 C7 119.84(15) ?
C9 C8 H6 120.2(13) ?
C7 C8 H6 119.9(13) ?
C8 C9 C10 120.66(16) ?
C8 C9 H7 119.9(15) ?
C10 C9 H7 119.4(15) ?
C11 C10 C9 119.51(18) ?
C11 C10 H8 119.9(13) ?
C9 C10 H8 120.5(12) ?
C12 C11 C10 120.36(16) ?
C12 C11 H9 116.2(15) ?
C10 C11 H9 123.4(15) ?
C11 C12 C7 120.22(16) ?
C11 C12 H10 120.6(14) ?
C7 C12 H10 119.1(14) ?
C18 C13 C14 120.01(15) ?
C18 C13 P1 120.91(12) ?
C14 C13 P1 118.87(12) ?
C15 C14 C13 119.37(16) ?
C15 C14 H11 119.8(12) ?
C13 C14 H11 120.7(12) ?
C14 C15 C16 120.36(16) ?
C14 C15 H12 117.8(13) ?
C16 C15 H12 121.8(13) ?
C17 C16 C15 120.25(15) ?
C17 C16 H13 120.0(12) ?
C15 C16 H13 119.8(13) ?
C16 C17 C18 120.08(17) ?
C16 C17 H14 123.3(15) ?
C18 C17 H14 116.6(15) ?
C17 C18 C13 119.88(16) ?
C17 C18 H15 118.6(12) ?
C13 C18 H15 121.5(12) ?
C20 C19 C28 121.62(13) ?
C20 C19 P1 115.92(10) ?
C28 C19 P1 122.42(11) ?
C21 C20 C19 179.42(18) y
C20 C21 C22 164.32(18) y
C23 C22 C27 118.19(15) ?
C23 C22 C21 120.51(14) ?
C27 C22 C21 121.19(14) ?
C24 C23 C22 120.55(15) ?
C24 C23 H16 119.4(12) ?
C22 C23 H16 120.1(12) ?
C23 C24 C25 120.65(15) ?
C23 C24 H17 117.8(13) ?
C25 C24 H17 121.4(13) ?
C26 C25 C24 119.34(16) ?
C26 C25 H18 118.5(12) ?
C24 C25 H18 122.1(12) ?
C27 C26 C25 120.76(15) ?
C27 C26 H19 120.4(13) ?
C25 C26 H19 118.8(13) ?
C26 C27 C22 120.41(15) ?
C26 C27 H20 121.1(13) ?
C22 C27 H20 118.5(13) ?
C29 C28 C19 125.09(15) ?
C29 C28 C30 118.87(14) ?
C19 C28 C30 115.91(13) ?
C28 C29 H27 120.4(11) ?
C28 C29 H26 118.9(12) ?
H27 C29 H26 120.5(16) ?
C35 C30 C31 118.12(15) ?
C35 C30 C28 120.97(13) ?
C31 C30 C28 120.91(15) ?
C32 C31 C30 120.45(16) ?
C32 C31 H21 116.8(12) ?
C30 C31 H21 122.6(12) ?
C33 C32 C31 120.64(15) ?
C33 C32 H22 120.8(13) ?
C31 C32 H22 118.5(13) ?
C32 C33 C34 119.68(16) ?
C32 C33 H23 122.9(12) ?
C34 C33 H23 117.5(12) ?
C35 C34 C33 119.51(18) ?
C35 C34 H24 118.0(13) ?
C33 C34 H24 122.4(14) ?
C34 C35 C30 121.56(15) ?
C34 C35 H25 119.7(14) ?
C30 C35 H25 118.7(14) ?

loop_
_geom_bond_atom_site_label_1
_geom_bond_atom_site_label_2
_geom_bond_distance
_geom_bond_publ_flag
P1 C19 1.7294(15) y
P1 C13 1.8104(15) y
P1 C7 1.8132(18) y
P1 C1 1.8178(19) y
C1 C6 1.394(2) ?
C1 C2 1.401(2) ?
C2 C3 1.389(2) ?
C2 H1 0.99(2) ?
C3 C4 1.388(2) ?
C3 H2 0.92(2) ?
C4 C5 1.392(3) ?
C4 H3 0.95(2) ?
C5 C6 1.394(3) ?
C5 H4 0.96(2) ?
C6 H5 0.94(2) ?
C7 C8 1.393(2) ?
C7 C12 1.402(2) ?
C8 C9 1.387(3) ?
C8 H6 0.94(2) ?
C9 C10 1.389(3) ?
C9 H7 0.98(2) ?
C10 C11 1.388(3) ?
C10 H8 0.97(3) ?
C11 C12 1.381(3) ?
C11 H9 0.92(2) ?
C12 H10 0.97(2) ?
C13 C18 1.393(2) ?
C13 C14 1.407(2) ?
C14 C15 1.388(2) ?
C14 H11 0.95(2) ?
C15 C16 1.390(3) ?
C15 H12 0.93(2) ?
C16 C17 1.388(3) ?
C16 H13 1.00(2) ?
C17 C18 1.390(2) ?
C17 H14 0.95(3) ?
C18 H15 0.95(2) ?
C19 C20 1.403(2) ?
C19 C28 1.4693(19) ?
C20 C21 1.206(2) y
C21 C22 1.427(2) ?
C22 C23 1.403(2) ?
C22 C27 1.405(2) ?
C23 C24 1.382(2) ?
C23 H16 0.96(2) ?
C24 C25 1.385(3) ?
C24 H17 0.98(2) ?
C25 C26 1.384(2) ?
C25 H18 0.95(2) ?
C26 C27 1.383(2) ?
C26 H19 0.96(2) ?
C27 H20 0.96(2) ?
C28 C29 1.343(2) y
C28 C30 1.500(2) ?
C29 H27 1.00(2) ?
C29 H26 0.96(2) ?
C30 C35 1.394(2) ?
C30 C31 1.398(2) ?
C31 C32 1.392(2) ?
C31 H21 0.96(2) ?
C32 C33 1.382(3) ?
C32 H22 0.99(2) ?
C33 C34 1.391(2) ?
C33 H23 1.02(2) ?
C34 C35 1.390(2) ?
C34 H24 0.92(2) ?
C35 H25 0.96(2) ?

loop_
_cod_related_entry_id
_cod_related_entry_database
_cod_related_entry_code
1 ChemSpider 21119550
